data_4326196
loop_
_publ_author_name
'Chao Chen'
'Huayu Qiu'
'Wanzhi Chen'

_publ_section_title
;
 Synthesis and Characterization of Nickel Inverse 9-Metallacrown-3,
 Palladium-Silver, and Dinuclear Platinum Complexes Containing
 Pyrazole-Functionalized NHC Ligands
;
_journal_name_full 'Inorganic Chemistry'
_journal_page_first 8671
_journal_page_last 8678
_journal_paper_doi 10.1021/ic2012233
_journal_volume 50
_journal_year 2011
_chemical_formula_sum 'C28 H28 F12 N14 P2 Pt2'
_chemical_formula_weight 1240.76
_chemical_name_systematic
; 
 ? 
;
_space_group_IT_number 2
_symmetry_cell_setting triclinic
_symmetry_space_group_name_Hall '-P 1'
_symmetry_space_group_name_H-M 'P -1'
_atom_sites_solution_hydrogens geom
_atom_sites_solution_primary direct
_atom_sites_solution_secondary difmap
_audit_creation_method SHELXL-97
_cell_angle_alpha 74.9060(10)
_cell_angle_beta 86.770(2)
_cell_angle_gamma 81.0100(10)
_cell_formula_units_Z 2
_cell_length_a 9.7764(9)
_cell_length_b 12.1843(16)
_cell_length_c 16.3997(19)
_cell_measurement_reflns_used 2965
_cell_measurement_temperature 298(2)
_cell_measurement_theta_max 25.218
_cell_measurement_theta_min 2.423
_cell_volume 1862.7(4)
_computing_cell_refinement 'Bruker SMART'
_computing_data_collection 'Bruker SMART'
_computing_data_reduction 'Bruker SAINT'
_computing_molecular_graphics 'Bruker SHELXTL'
_computing_publication_material 'Bruker SHELXTL'
_computing_structure_refinement 'Bruker SHELXTL'
_computing_structure_solution 'Bruker SHELXTL'
_diffrn_ambient_temperature 298(2)
_diffrn_measured_fraction_theta_full 0.981
_diffrn_measured_fraction_theta_max 0.981
_diffrn_measurement_device_type 'CCD area detector'
_diffrn_measurement_method 'phi and omega scans'
_diffrn_radiation_monochromator graphite
_diffrn_radiation_source 'fine-focus sealed tube'
_diffrn_radiation_type MoK\a
_diffrn_radiation_wavelength 0.71073
_diffrn_reflns_av_R_equivalents 0.0323
_diffrn_reflns_av_sigmaI/netI 0.0755
_diffrn_reflns_limit_h_max 11
_diffrn_reflns_limit_h_min -11
_diffrn_reflns_limit_k_max 14
_diffrn_reflns_limit_k_min -14
_diffrn_reflns_limit_l_max 19
_diffrn_reflns_limit_l_min -15
_diffrn_reflns_number 9742
_diffrn_reflns_theta_full 25.02
_diffrn_reflns_theta_max 25.02
_diffrn_reflns_theta_min 1.89
_exptl_absorpt_coefficient_mu 7.693
_exptl_absorpt_correction_T_max 0.2949
_exptl_absorpt_correction_T_min 0.1630
_exptl_absorpt_correction_type multi-scan
_exptl_absorpt_process_details sadabs
_exptl_crystal_colour yellow
_exptl_crystal_density_diffrn 2.212
_exptl_crystal_description block
_exptl_crystal_F_000 1176
_exptl_crystal_size_max 0.37
_exptl_crystal_size_mid 0.30
_exptl_crystal_size_min 0.21
_refine_diff_density_max 2.183
_refine_diff_density_min -1.700
_refine_diff_density_rms 0.198
_refine_ls_extinction_method none
_refine_ls_goodness_of_fit_ref 1.035
_refine_ls_hydrogen_treatment constr
_refine_ls_matrix_type full
_refine_ls_number_parameters 523
_refine_ls_number_reflns 6464
_refine_ls_number_restraints 0
_refine_ls_restrained_S_all 1.035
_refine_ls_R_factor_all 0.0868
_refine_ls_R_factor_gt 0.0495
_refine_ls_shift/su_max 0.001
_refine_ls_shift/su_mean 0.000
_refine_ls_structure_factor_coef Fsqd
_refine_ls_weighting_details 'calc w=1/[\s^2^(Fo^2^)+(0.0656P)^2^+6.5528P] where P=(Fo^2^+2Fc^2^)/3'
_refine_ls_weighting_scheme calc
_refine_ls_wR_factor_gt 0.1158
_refine_ls_wR_factor_ref 0.1396
_reflns_number_gt 4299
_reflns_number_total 6464
_reflns_threshold_expression >2sigma(I)
_cod_data_source_file ic2012233_si_002_6.cif
_cod_data_source_block 6
_cod_database_code 4326196

loop_
_symmetry_equiv_pos_as_xyz
'x, y, z'
'-x, -y, -z'

loop_
_atom_site_label
_atom_site_type_symbol
_atom_site_fract_x
_atom_site_fract_y
_atom_site_fract_z
_atom_site_U_iso_or_equiv
_atom_site_adp_type
_atom_site_occupancy
_atom_site_symmetry_multiplicity
_atom_site_calc_flag
_atom_site_refinement_flags
Pt1 Pt 0.16231(5) 0.83834(4) 0.30396(3) 0.03983(17) Uani 1 1 d .
Pt2 Pt -0.04239(5) 0.82625(4) 0.12925(3) 0.03756(17) Uani 1 1 d .
F1 F 0.6301(10) 0.8363(8) 0.8588(7) 0.094(3) Uani 1 1 d .
F2 F 0.6646(10) 0.5680(8) 0.9351(7) 0.091(3) Uani 1 1 d .
F3 F 0.7369(11) 0.7122(11) 0.9727(7) 0.104(4) Uani 1 1 d .
F4 F 0.5113(10) 0.7139(10) 0.9535(8) 0.105(4) Uani 1 1 d .
F5 F 0.5618(12) 0.6931(10) 0.8235(7) 0.111(4) Uani 1 1 d .
F6 F 0.7857(10) 0.6910(8) 0.8436(7) 0.092(3) Uani 1 1 d .
F7 F 0.2352(19) 0.5702(11) 0.6647(10) 0.172(7) Uani 1 1 d .
F8 F 0.2791(16) 0.7949(11) 0.5429(10) 0.157(6) Uani 1 1 d .
F9 F 0.161(2) 0.7496(14) 0.6556(11) 0.196(8) Uani 1 1 d .
F10 F 0.374(2) 0.6825(17) 0.6435(14) 0.213(9) Uani 1 1 d .
F11 F 0.3398(18) 0.6092(13) 0.5491(10) 0.172(7) Uani 1 1 d .
F12 F 0.136(2) 0.6794(18) 0.5572(14) 0.218(9) Uani 1 1 d .
N1 N -0.0511(10) 0.8942(8) 0.2906(6) 0.040(2) Uani 1 1 d .
N2 N -0.1165(10) 0.9034(9) 0.2175(6) 0.040(2) Uani 1 1 d .
N3 N -0.2738(10) 1.0111(9) 0.0609(7) 0.045(3) Uani 1 1 d .
N4 N -0.1469(11) 0.9413(9) -0.0316(7) 0.042(3) Uani 1 1 d .
N5 N 0.0246(11) 0.7896(9) 0.0173(7) 0.045(3) Uani 1 1 d .
N6 N -0.0183(12) 0.8613(10) -0.1312(8) 0.054(3) Uani 1 1 d .
N7 N 0.0648(11) 0.6850(9) 0.2109(7) 0.044(3) Uani 1 1 d .
N8 N 0.1598(11) 0.6956(9) 0.2678(7) 0.048(3) Uani 1 1 d .
N9 N 0.4224(12) 0.6753(10) 0.3543(7) 0.052(3) Uani 1 1 d .
N10 N 0.4239(12) 0.8500(10) 0.3607(8) 0.055(3) Uani 1 1 d .
N11 N 0.2230(11) 0.9775(9) 0.3356(7) 0.048(3) Uani 1 1 d .
N12 N 0.4225(12) 1.0336(11) 0.3819(8) 0.058(3) Uani 1 1 d .
N13 N 0.5441(19) 0.7634(16) 0.1652(11) 0.105(6) Uani 1 1 d .
N14 N 0.7859(19) 0.6487(16) 0.5356(12) 0.103(6) Uani 1 1 d .
P1 P 0.6479(4) 0.7027(4) 0.8991(3) 0.0600(11) Uani 1 1 d .
P2 P 0.2510(5) 0.6818(4) 0.6042(3) 0.0656(12) Uani 1 1 d .
C1 C -0.1032(15) 0.9527(13) 0.4251(9) 0.058(4) Uani 1 1 d .
H1A H -0.1705 0.9154 0.4628 0.087 Uiso 1 1 calc R
H1B H -0.1071 1.0299 0.4303 0.087 Uiso 1 1 calc R
H1C H -0.0124 0.9111 0.4393 0.087 Uiso 1 1 calc R
C2 C -0.1341(13) 0.9555(11) 0.3361(8) 0.043(3) Uani 1 1 d .
C3 C -0.2496(13) 1.0106(11) 0.2896(8) 0.043(3) Uani 1 1 d .
H3 H -0.3227 1.0598 0.3056 0.051 Uiso 1 1 calc R
C4 C -0.2351(13) 0.9783(11) 0.2150(9) 0.043(3) Uani 1 1 d .
C5 C -0.3335(13) 1.0139(12) 0.1440(9) 0.049(3) Uani 1 1 d .
H5A H -0.4047 0.9644 0.1566 0.059 Uiso 1 1 calc R
H5B H -0.3785 1.0916 0.1414 0.059 Uiso 1 1 calc R
C6 C -0.1616(13) 0.9394(11) 0.0509(9) 0.042(3) Uani 1 1 d .
C7 C -0.2566(13) 1.0187(11) -0.0759(9) 0.045(3) Uani 1 1 d .
H7 H -0.2729 1.0358 -0.1335 0.055 Uiso 1 1 calc R
C8 C -0.3323(14) 1.0624(11) -0.0185(9) 0.050(3) Uani 1 1 d .
H8 H -0.4107 1.1176 -0.0294 0.060 Uiso 1 1 calc R
C9 C -0.0426(13) 0.8602(11) -0.0526(9) 0.045(3) Uani 1 1 d .
C10 C 0.0881(15) 0.7827(13) -0.1445(10) 0.056(4) Uani 1 1 d .
H10 H 0.1098 0.7778 -0.1995 0.067 Uiso 1 1 calc R
C11 C 0.1636(15) 0.7114(12) -0.0813(9) 0.055(4) Uani 1 1 d .
H11 H 0.2363 0.6583 -0.0929 0.066 Uiso 1 1 calc R
C12 C 0.1339(14) 0.7165(12) 0.0009(9) 0.052(4) Uani 1 1 d .
H12 H 0.1890 0.6696 0.0446 0.063 Uiso 1 1 calc R
C13 C -0.0041(15) 0.5313(12) 0.1568(10) 0.063(4) Uani 1 1 d .
H13A H -0.0477 0.4721 0.1947 0.094 Uiso 1 1 calc R
H13B H 0.0484 0.5003 0.1146 0.094 Uiso 1 1 calc R
H13C H -0.0737 0.5930 0.1301 0.094 Uiso 1 1 calc R
C14 C 0.0900(14) 0.5755(12) 0.2050(9) 0.051(4) Uani 1 1 d .
C15 C 0.2026(14) 0.5197(12) 0.2529(9) 0.052(4) Uani 1 1 d .
H15 H 0.2430 0.4438 0.2586 0.063 Uiso 1 1 calc R
C16 C 0.2447(14) 0.5964(11) 0.2908(9) 0.049(3) Uani 1 1 d .
C17 C 0.3636(14) 0.5754(12) 0.3501(10) 0.056(4) Uani 1 1 d .
H17A H 0.3323 0.5389 0.4064 0.068 Uiso 1 1 calc R
H17B H 0.4365 0.5214 0.3334 0.068 Uiso 1 1 calc R
C18 C 0.3503(15) 0.7791(12) 0.3357(9) 0.053(4) Uani 1 1 d .
C19 C 0.5499(15) 0.7862(13) 0.3959(10) 0.063(4) Uani 1 1 d .
H19 H 0.6203 0.8132 0.4173 0.076 Uiso 1 1 calc R
C20 C 0.5458(15) 0.6771(14) 0.3917(10) 0.063(4) Uani 1 1 d .
H20 H 0.6139 0.6143 0.4106 0.076 Uiso 1 1 calc R
C21 C 0.3568(15) 0.9594(12) 0.3603(9) 0.052(4) Uani 1 1 d .
C22 C 0.3509(15) 1.1369(13) 0.3768(9) 0.056(4) Uani 1 1 d .
H22 H 0.3935 1.1915 0.3920 0.067 Uiso 1 1 calc R
C23 C 0.2145(15) 1.1671(13) 0.3494(9) 0.057(4) Uani 1 1 d .
H23 H 0.1661 1.2404 0.3449 0.069 Uiso 1 1 calc R
C24 C 0.1550(15) 1.0813(12) 0.3293(9) 0.052(4) Uani 1 1 d .
H24 H 0.0641 1.0979 0.3108 0.063 Uiso 1 1 calc R
C25 C 0.5637(19) 0.6714(18) 0.1576(11) 0.077(5) Uani 1 1 d .
C26 C 0.580(2) 0.5538(15) 0.1499(11) 0.087(6) Uani 1 1 d .
H26A H 0.5087 0.5152 0.1829 0.131 Uiso 1 1 calc R
H26B H 0.6689 0.5143 0.1700 0.131 Uiso 1 1 calc R
H26C H 0.5715 0.5543 0.0917 0.131 Uiso 1 1 calc R
C27 C 0.855(2) 0.6311(17) 0.4844(14) 0.081(6) Uani 1 1 d .
C28 C 0.940(3) 0.609(2) 0.4117(15) 0.139(10) Uani 1 1 d .
H28A H 0.8939 0.6503 0.3602 0.208 Uiso 1 1 calc R
H28B H 0.9525 0.5277 0.4150 0.208 Uiso 1 1 calc R
H28C H 1.0283 0.6328 0.4126 0.208 Uiso 1 1 calc R

loop_
_atom_site_aniso_label
_atom_site_aniso_U_11
_atom_site_aniso_U_22
_atom_site_aniso_U_33
_atom_site_aniso_U_23
_atom_site_aniso_U_13
_atom_site_aniso_U_12
Pt1 0.0462(3) 0.0353(3) 0.0399(3) -0.0138(2) -0.0086(2) -0.0016(2)
Pt2 0.0391(3) 0.0347(3) 0.0418(3) -0.0152(2) -0.0074(2) -0.0024(2)
F1 0.081(7) 0.048(5) 0.150(10) -0.023(6) 0.007(6) -0.005(5)
F2 0.092(7) 0.056(6) 0.119(9) -0.008(6) -0.004(6) -0.014(5)
F3 0.100(8) 0.138(10) 0.087(8) -0.042(7) -0.018(6) -0.032(7)
F4 0.070(6) 0.113(9) 0.131(10) -0.039(8) 0.022(6) -0.006(6)
F5 0.128(10) 0.119(9) 0.094(8) -0.022(7) -0.037(7) -0.040(8)
F6 0.088(7) 0.077(7) 0.109(8) -0.029(6) 0.032(6) -0.006(5)
F7 0.234(18) 0.084(9) 0.171(15) 0.016(9) 0.050(13) -0.045(10)
F8 0.181(14) 0.097(10) 0.162(14) 0.004(9) 0.039(11) -0.007(9)
F9 0.25(2) 0.143(13) 0.171(16) -0.048(12) 0.091(14) 0.016(13)
F10 0.200(18) 0.194(19) 0.23(2) -0.004(16) -0.109(17) -0.050(15)
F11 0.213(17) 0.125(12) 0.152(14) -0.031(10) 0.058(12) 0.023(11)
F12 0.195(18) 0.22(2) 0.24(2) -0.020(17) -0.112(17) -0.053(15)
N1 0.043(6) 0.036(6) 0.044(7) -0.016(5) -0.002(5) -0.006(5)
N2 0.038(6) 0.041(6) 0.042(6) -0.016(5) -0.006(5) -0.004(5)
N3 0.044(6) 0.042(6) 0.051(7) -0.018(6) -0.010(5) -0.003(5)
N4 0.046(6) 0.039(6) 0.047(7) -0.014(5) -0.003(5) -0.017(5)
N5 0.051(7) 0.040(6) 0.049(7) -0.016(6) -0.004(5) -0.007(5)
N6 0.061(8) 0.053(7) 0.050(8) -0.012(6) -0.001(6) -0.017(6)
N7 0.050(6) 0.040(6) 0.046(7) -0.019(5) -0.010(5) -0.002(5)
N8 0.053(7) 0.041(6) 0.048(7) -0.014(6) -0.005(6) 0.000(5)
N9 0.056(7) 0.044(7) 0.056(8) -0.012(6) -0.014(6) -0.008(6)
N10 0.058(7) 0.051(7) 0.059(8) -0.013(6) -0.009(6) -0.012(6)
N11 0.057(7) 0.045(7) 0.046(7) -0.018(6) -0.003(6) -0.009(6)
N12 0.062(8) 0.060(8) 0.061(8) -0.021(7) -0.002(6) -0.020(7)
N13 0.131(15) 0.089(13) 0.092(13) -0.021(11) -0.010(11) -0.006(11)
N14 0.094(13) 0.110(15) 0.109(16) -0.030(12) -0.002(11) -0.022(11)
P1 0.054(2) 0.052(2) 0.081(3) -0.029(2) -0.005(2) -0.0056(19)
P2 0.082(3) 0.053(3) 0.063(3) -0.020(2) -0.007(2) 0.000(2)
C1 0.078(11) 0.053(9) 0.050(9) -0.022(7) 0.006(8) -0.015(8)
C2 0.051(8) 0.036(7) 0.046(8) -0.015(6) 0.008(6) -0.013(6)
C3 0.044(7) 0.041(8) 0.044(8) -0.014(7) 0.009(6) -0.005(6)
C4 0.043(7) 0.038(7) 0.052(9) -0.015(7) 0.005(6) -0.009(6)
C5 0.046(8) 0.047(8) 0.056(9) -0.016(7) -0.003(7) -0.006(6)
C6 0.043(7) 0.037(7) 0.050(9) -0.016(6) -0.001(6) -0.013(6)
C7 0.048(8) 0.046(8) 0.045(8) -0.009(7) -0.015(7) -0.011(6)
C8 0.050(8) 0.043(8) 0.057(9) -0.011(7) -0.013(7) -0.010(6)
C9 0.050(8) 0.044(8) 0.046(9) -0.017(7) -0.004(7) -0.018(6)
C10 0.065(10) 0.057(9) 0.052(10) -0.022(8) 0.002(8) -0.013(8)
C11 0.058(9) 0.055(9) 0.058(10) -0.028(8) 0.009(8) -0.002(7)
C12 0.055(9) 0.052(9) 0.054(10) -0.021(7) -0.001(7) -0.005(7)
C13 0.066(10) 0.049(9) 0.078(11) -0.021(8) -0.016(8) -0.009(7)
C14 0.057(9) 0.048(8) 0.053(9) -0.019(7) -0.010(7) -0.008(7)
C15 0.060(9) 0.041(8) 0.054(9) -0.014(7) -0.011(7) 0.003(7)
C16 0.058(9) 0.040(8) 0.051(9) -0.019(7) -0.009(7) 0.001(7)
C17 0.064(9) 0.045(8) 0.061(10) -0.018(8) -0.011(8) -0.003(7)
C18 0.061(9) 0.048(9) 0.055(10) -0.018(8) -0.001(7) -0.011(7)
C19 0.061(10) 0.063(10) 0.068(11) -0.018(9) -0.012(8) -0.010(8)
C20 0.061(10) 0.064(11) 0.065(11) -0.015(9) -0.020(8) -0.008(8)
C21 0.058(9) 0.050(9) 0.052(9) -0.019(7) -0.003(7) -0.009(7)
C22 0.063(10) 0.052(9) 0.060(10) -0.021(8) 0.005(8) -0.020(8)
C23 0.069(10) 0.050(9) 0.055(10) -0.019(8) 0.003(8) -0.011(8)
C24 0.065(9) 0.046(9) 0.050(9) -0.017(7) 0.000(7) -0.015(7)
C25 0.086(13) 0.074(13) 0.068(12) -0.014(11) -0.002(10) -0.007(11)
C26 0.118(16) 0.074(13) 0.065(12) -0.003(10) -0.013(11) -0.019(11)
C27 0.089(15) 0.074(13) 0.087(15) -0.028(12) 0.008(12) -0.023(11)
C28 0.15(2) 0.13(2) 0.12(2) -0.022(17) 0.063(17) -0.022(17)

loop_
_atom_type_symbol
_atom_type_description
_atom_type_scat_dispersion_real
_atom_type_scat_dispersion_imag
_atom_type_scat_source
C C 0.0033 0.0016 'International Tables Vol C Tables 4.2.6.8 and 6.1.1.4'
H H 0.0000 0.0000 'International Tables Vol C Tables 4.2.6.8 and 6.1.1.4'
N N 0.0061 0.0033 'International Tables Vol C Tables 4.2.6.8 and 6.1.1.4'
F F 0.0171 0.0103 'International Tables Vol C Tables 4.2.6.8 and 6.1.1.4'
P P 0.1023 0.0942 'International Tables Vol C Tables 4.2.6.8 and 6.1.1.4'
Pt Pt -1.7033 8.3905 'International Tables Vol C Tables 4.2.6.8 and 6.1.1.4'

loop_
_geom_angle_atom_site_label_1
_geom_angle_atom_site_label_2
_geom_angle_atom_site_label_3
_geom_angle
C18 Pt1 N8 86.7(5)
C18 Pt1 N11 79.0(5)
N8 Pt1 N11 164.2(4)
C18 Pt1 N1 170.5(5)
N8 Pt1 N1 95.2(4)
N11 Pt1 N1 100.1(4)
C6 Pt2 N2 88.2(5)
C6 Pt2 N5 78.7(5)
N2 Pt2 N5 164.7(4)
C6 Pt2 N7 170.3(4)
N2 Pt2 N7 95.4(4)
N5 Pt2 N7 98.8(4)
C2 N1 N2 108.0(10)
C2 N1 Pt1 127.6(8)
N2 N1 Pt1 121.7(7)
C4 N2 N1 108.2(10)
C4 N2 Pt2 127.0(8)
N1 N2 Pt2 124.7(7)
C6 N3 C8 108.2(11)
C6 N3 C5 122.3(11)
C8 N3 C5 128.4(11)
C6 N4 C9 116.4(11)
C6 N4 C7 108.6(11)
C9 N4 C7 134.4(11)
C12 N5 C9 115.0(12)
C12 N5 Pt2 129.9(9)
C9 N5 Pt2 114.7(8)
C9 N6 C10 114.5(13)
C14 N7 N8 106.8(10)
C14 N7 Pt2 128.6(9)
N8 N7 Pt2 122.0(8)
C16 N8 N7 108.5(10)
C16 N8 Pt1 128.0(9)
N7 N8 Pt1 123.6(8)
C18 N9 C20 109.8(12)
C18 N9 C17 121.9(11)
C20 N9 C17 127.3(12)
C18 N10 C21 117.3(12)
C18 N10 C19 109.1(12)
C21 N10 C19 132.7(12)
C24 N11 C21 116.3(12)
C24 N11 Pt1 129.6(9)
C21 N11 Pt1 113.8(9)
C21 N12 C22 116.0(13)
F3 P1 F4 91.2(7)
F3 P1 F1 92.2(7)
F4 P1 F1 91.9(6)
F3 P1 F5 178.6(8)
F4 P1 F5 90.2(7)
F1 P1 F5 87.6(6)
F3 P1 F2 90.3(6)
F4 P1 F2 89.2(6)
F1 P1 F2 177.2(7)
F5 P1 F2 89.8(6)
F3 P1 F6 89.2(6)
F4 P1 F6 179.6(7)
F1 P1 F6 88.2(6)
F5 P1 F6 89.4(7)
F2 P1 F6 90.7(5)
F10 P2 F12 174.0(15)
F10 P2 F7 89.4(11)
F12 P2 F7 92.8(12)
F10 P2 F9 95.2(13)
F12 P2 F9 90.3(13)
F7 P2 F9 93.3(10)
F10 P2 F8 86.7(11)
F12 P2 F8 90.9(11)
F7 P2 F8 175.7(10)
F9 P2 F8 88.9(9)
F10 P2 F11 87.2(12)
F12 P2 F11 87.4(12)
F7 P2 F11 86.1(9)
F9 P2 F11 177.6(12)
F8 P2 F11 91.9(8)
C2 C1 H1A 109.5
C2 C1 H1B 109.5
H1A C1 H1B 109.5
C2 C1 H1C 109.5
H1A C1 H1C 109.5
H1B C1 H1C 109.5
N1 C2 C3 109.0(11)
N1 C2 C1 122.5(12)
C3 C2 C1 128.4(12)
C4 C3 C2 106.2(11)
C4 C3 H3 126.9
C2 C3 H3 126.9
N2 C4 C3 108.4(11)
N2 C4 C5 124.7(12)
C3 C4 C5 126.9(12)
N3 C5 C4 115.9(11)
N3 C5 H5A 108.3
C4 C5 H5A 108.3
N3 C5 H5B 108.3
C4 C5 H5B 108.3
H5A C5 H5B 107.4
N3 C6 N4 108.6(11)
N3 C6 Pt2 132.6(10)
N4 C6 Pt2 118.1(9)
C8 C7 N4 106.0(12)
C8 C7 H7 127.0
N4 C7 H7 127.0
C7 C8 N3 108.5(12)
C7 C8 H8 125.7
N3 C8 H8 125.7
N6 C9 N5 128.4(13)
N6 C9 N4 119.5(13)
N5 C9 N4 112.1(11)
C11 C10 N6 122.3(14)
C11 C10 H10 118.8
N6 C10 H10 118.8
C10 C11 C12 120.2(13)
C10 C11 H11 119.9
C12 C11 H11 119.9
N5 C12 C11 119.4(13)
N5 C12 H12 120.3
C11 C12 H12 120.3
C14 C13 H13A 109.5
C14 C13 H13B 109.5
H13A C13 H13B 109.5
C14 C13 H13C 109.5
H13A C13 H13C 109.5
H13B C13 H13C 109.5
N7 C14 C15 108.8(11)
N7 C14 C13 120.6(12)
C15 C14 C13 130.4(13)
C14 C15 C16 107.4(12)
C14 C15 H15 126.3
C16 C15 H15 126.3
N8 C16 C15 108.4(11)
N8 C16 C17 124.2(12)
C15 C16 C17 127.4(12)
N9 C17 C16 116.3(11)
N9 C17 H17A 108.2
C16 C17 H17A 108.2
N9 C17 H17B 108.2
C16 C17 H17B 108.2
H17A C17 H17B 107.4
N9 C18 N10 107.7(12)
N9 C18 Pt1 133.9(11)
N10 C18 Pt1 117.1(10)
C20 C19 N10 105.2(13)
C20 C19 H19 127.4
N10 C19 H19 127.4
C19 C20 N9 108.2(13)
C19 C20 H20 125.9
N9 C20 H20 125.9
N12 C21 N11 126.5(13)
N12 C21 N10 120.7(13)
N11 C21 N10 112.9(12)
N12 C22 C23 122.8(13)
N12 C22 H22 118.6
C23 C22 H22 118.6
C24 C23 C22 116.1(14)
C24 C23 H23 121.9
C22 C23 H23 121.9
N11 C24 C23 122.2(14)
N11 C24 H24 118.9
C23 C24 H24 118.9
N13 C25 C26 176(2)
C25 C26 H26A 109.5
C25 C26 H26B 109.5
H26A C26 H26B 109.5
C25 C26 H26C 109.5
H26A C26 H26C 109.5
H26B C26 H26C 109.5
N14 C27 C28 176(3)
C27 C28 H28A 109.5
C27 C28 H28B 109.5
H28A C28 H28B 109.5
C27 C28 H28C 109.5
H28A C28 H28C 109.5
H28B C28 H28C 109.5

loop_
_geom_bond_atom_site_label_1
_geom_bond_atom_site_label_2
_geom_bond_distance
Pt1 C18 1.915(14)
Pt1 N8 1.982(10)
Pt1 N11 2.074(10)
Pt1 N1 2.096(10)
Pt2 C6 1.912(13)
Pt2 N2 1.970(10)
Pt2 N5 2.049(11)
Pt2 N7 2.061(10)
F1 P1 1.575(10)
F2 P1 1.579(10)
F3 P1 1.565(10)
F4 P1 1.572(11)
F5 P1 1.576(11)
F6 P1 1.592(10)
F7 P2 1.484(13)
F8 P2 1.533(14)
F9 P2 1.490(14)
F10 P2 1.398(15)
F11 P2 1.563(14)
F12 P2 1.408(15)
N1 C2 1.343(15)
N1 N2 1.361(13)
N2 C4 1.354(14)
N3 C6 1.322(15)
N3 C8 1.402(16)
N3 C5 1.459(17)
N4 C6 1.347(16)
N4 C9 1.399(16)
N4 C7 1.408(15)
N5 C12 1.343(16)
N5 C9 1.372(16)
N6 C9 1.294(16)
N6 C10 1.348(17)
N7 C14 1.347(16)
N7 N8 1.396(13)
N8 C16 1.333(15)
N9 C18 1.318(16)
N9 C20 1.389(16)
N9 C17 1.444(17)
N10 C18 1.357(17)
N10 C21 1.389(17)
N10 C19 1.415(17)
N11 C24 1.316(16)
N11 C21 1.359(17)
N12 C21 1.315(17)
N12 C22 1.326(17)
N13 C25 1.15(2)
N14 C27 1.09(2)
C1 C2 1.498(17)
C1 H1A 0.9600
C1 H1B 0.9600
C1 H1C 0.9600
C2 C3 1.378(17)
C3 C4 1.374(17)
C3 H3 0.9300
C4 C5 1.483(17)
C5 H5A 0.9700
C5 H5B 0.9700
C7 C8 1.332(18)
C7 H7 0.9300
C8 H8 0.9300
C10 C11 1.338(19)
C10 H10 0.9300
C11 C12 1.378(19)
C11 H11 0.9300
C12 H12 0.9300
C13 C14 1.489(17)
C13 H13A 0.9600
C13 H13B 0.9600
C13 H13C 0.9600
C14 C15 1.370(17)
C15 C16 1.371(18)
C15 H15 0.9300
C16 C17 1.506(18)
C17 H17A 0.9700
C17 H17B 0.9700
C19 C20 1.35(2)
C19 H19 0.9300
C20 H20 0.9300
C22 C23 1.394(19)
C22 H22 0.9300
C23 C24 1.389(18)
C23 H23 0.9300
C24 H24 0.9300
C25 C26 1.45(2)
C26 H26A 0.9600
C26 H26B 0.9600
C26 H26C 0.9600
C27 C28 1.48(3)
C28 H28A 0.9600
C28 H28B 0.9600
C28 H28C 0.9600
